data_7061042
loop_
_publ_author_name
'Bhuin, Shouvik'
'Bhattacharya, Suman'
'Chakravarty, Manab'

_publ_section_title
;
 Acceptor--donor--acceptor-linked triphenylamine and phenothiazine motifs
 as cousin molecules: the methyl effect on stimuli-responsiveness,
 crystallochromism, and dual-state emission
;
_journal_issue 45
_journal_name_full 'New Journal of Chemistry'
_journal_page_first 21236
_journal_page_last 21247
_journal_paper_doi 10.1039/D1NJ04190H
_journal_volume 45
_journal_year 2021
_chemical_formula_moiety 'C27 H20 N4'
_chemical_formula_sum 'C27 H20 N4'
_chemical_formula_weight 400.47
_chemical_name_common MTPADCA
_space_group_crystal_system monoclinic
_space_group_IT_number 14
_space_group_name_Hall '-P 2ybc'
_space_group_name_H-M_alt 'P 1 21/c 1'
_atom_sites_solution_hydrogens mixed
_atom_sites_solution_primary direct
_audit_creation_date 2020-02-08
_audit_creation_method
;
Olex2 1.2
(compiled 2018.05.29 svn.r3508 for OlexSys, GUI svn.r5506)
;
_audit_update_record
;
2021-03-09 deposited with the CCDC.	2021-10-22 downloaded from the CCDC.
;
_cell_angle_alpha 90
_cell_angle_beta 97.274(5)
_cell_angle_gamma 90
_cell_formula_units_Z 4
_cell_length_a 10.1420(5)
_cell_length_b 9.8864(6)
_cell_length_c 21.3253(12)
_cell_measurement_reflns_used 5965
_cell_measurement_temperature 298
_cell_measurement_theta_max 31.0980
_cell_measurement_theta_min 3.6010
_cell_volume 2121.0(2)
_computing_cell_refinement 'CrysAlisPro 1.171.39.20a (Rigaku OD, 2015)'
_computing_data_collection 'CrysAlisPro 1.171.39.20a (Rigaku OD, 2015)'
_computing_data_reduction 'CrysAlisPro 1.171.39.20a (Rigaku OD, 2015)'
_computing_molecular_graphics 'Olex2 (Dolomanov et al., 2009)'
_computing_publication_material 'Olex2 (Dolomanov et al., 2009)'
_computing_structure_refinement 'ShelXL (Sheldrick, 2015)'
_computing_structure_solution 'ShelXT (Sheldrick, 2015)'
_diffrn_ambient_temperature 298
_diffrn_detector 'CCD plate'
_diffrn_measured_fraction_theta_full 0.998
_diffrn_measured_fraction_theta_max 0.869
_diffrn_measurement_details
;
List of Runs (angles in degrees, time in seconds):

  # Type    Start    End  Width  t~exp~   \w     \q     \k     \f   Frames
#--------------------------------------------------------------------------
  1  \w    -52.00  12.00   0.50   45.00    --   -3.60 -57.00   0.00  128
  2  \w    -19.00   7.00   0.50   45.00    --   -3.60 -57.00 -60.00   52
  3  \w    -89.00   2.00   0.50   45.00    --   -3.60 -57.00-180.00  182
  4  \w    -85.00 -33.00   0.50   45.00    --    3.60 -57.00 -30.00  104
  5  \w     -2.00  29.00   0.50   45.00    --    3.60 -64.00 140.00   62
  6  \w    -78.00 -53.00   0.50   45.00    --    3.60 -64.00 140.00   50
;
_diffrn_measurement_device 'four-circle diffractometer'
_diffrn_measurement_device_type 'XtaLAB Pro: Kappa dual home/near'
_diffrn_measurement_method '\w scans'
_diffrn_orient_matrix_type 'CrysAlisPro convention (1999,Acta A55,543-557)'
_diffrn_orient_matrix_UB_11 -0.0573242000
_diffrn_orient_matrix_UB_12 -0.0123048000
_diffrn_orient_matrix_UB_13 -0.0219558000
_diffrn_orient_matrix_UB_21 0.0039764000
_diffrn_orient_matrix_UB_22 0.0665224000
_diffrn_orient_matrix_UB_23 -0.0120244000
_diffrn_orient_matrix_UB_31 0.0409040000
_diffrn_orient_matrix_UB_32 -0.0237740000
_diffrn_orient_matrix_UB_33 -0.0223110000
_diffrn_radiation_monochromator graphite
_diffrn_radiation_probe x-ray
_diffrn_radiation_type MoK\a
_diffrn_radiation_wavelength 0.71073
_diffrn_reflns_av_R_equivalents 0.0386
_diffrn_reflns_av_unetI/netI 0.0374
_diffrn_reflns_Laue_measured_fraction_full 0.998
_diffrn_reflns_Laue_measured_fraction_max 0.869
_diffrn_reflns_limit_h_max 13
_diffrn_reflns_limit_h_min -14
_diffrn_reflns_limit_k_max 13
_diffrn_reflns_limit_k_min -14
_diffrn_reflns_limit_l_max 28
_diffrn_reflns_limit_l_min -25
_diffrn_reflns_number 22381
_diffrn_reflns_point_group_measured_fraction_full 0.998
_diffrn_reflns_point_group_measured_fraction_max 0.869
_diffrn_reflns_theta_full 26.000
_diffrn_reflns_theta_max 31.161
_diffrn_reflns_theta_min 3.125
_diffrn_source 'fine-focus sealed X-ray tube'
_diffrn_source_type 'Enhance (Mo) X-ray Source'
_exptl_absorpt_coefficient_mu 0.076
_exptl_absorpt_correction_T_max 1.00000
_exptl_absorpt_correction_T_min 0.89272
_exptl_absorpt_correction_type multi-scan
_exptl_absorpt_process_details
;
CrysAlisPro 1.171.39.20a (Rigaku Oxford Diffraction, 2015)
Empirical absorption correction using spherical harmonics,
 implemented in SCALE3 ABSPACK scaling algorithm.
;
_exptl_crystal_colour 'metallic greenish green'
_exptl_crystal_colour_lustre metallic
_exptl_crystal_colour_modifier greenish
_exptl_crystal_colour_primary green
_exptl_crystal_density_diffrn 1.254
_exptl_crystal_description block
_exptl_crystal_F_000 840
_exptl_crystal_size_max 0.2
_exptl_crystal_size_mid 0.2
_exptl_crystal_size_min 0.1
_refine_diff_density_max 0.417
_refine_diff_density_min -0.424
_refine_diff_density_rms 0.055
_refine_ls_extinction_method none
_refine_ls_goodness_of_fit_ref 1.035
_refine_ls_hydrogen_treatment constr
_refine_ls_matrix_type full
_refine_ls_number_parameters 282
_refine_ls_number_reflns 5970
_refine_ls_number_restraints 0
_refine_ls_restrained_S_all 1.035
_refine_ls_R_factor_all 0.0733
_refine_ls_R_factor_gt 0.0502
_refine_ls_shift/su_max 0.000
_refine_ls_shift/su_mean 0.000
_refine_ls_structure_factor_coef Fsqd
_refine_ls_weighting_details 'w=1/[\s^2^(Fo^2^)+(0.0760P)^2^+0.7009P] where P=(Fo^2^+2Fc^2^)/3'
_refine_ls_weighting_scheme calc
_refine_ls_wR_factor_gt 0.1284
_refine_ls_wR_factor_ref 0.1438
_reflns_Friedel_coverage 0.000
_reflns_number_gt 4462
_reflns_number_total 5970
_reflns_threshold_expression 'I > 2\s(I)'
_cod_data_source_file d1nj04190h2.cif
_cod_data_source_block exp_MTPADCA
_cod_depositor_comments 'Adding full bibliography for 7061040--7061042.cif.'
_cod_database_code 7061042
_shelx_shelxl_version_number 2016/4
_shelx_space_group_comment
;
The symmetry employed for this shelxl refinement is uniquely defined
by the following loop, which should always be used as a source of
symmetry information in preference to the above space-group names.
They are only intended as comments.
;
_shelx_estimated_absorpt_t_max 0.992
_shelx_estimated_absorpt_t_min 0.985
_reflns_odcompleteness_completeness 99.71
_reflns_odcompleteness_iscentric 1
_reflns_odcompleteness_theta 28.22
_olex2_refinement_description
;
1. Fixed Uiso
 At 1.2 times of:
  All C(H) groups, All N(H,H) groups
 At 1.5 times of:
  All C(H,H,H) groups
2.a Rotating group:
 N001(H00A,H00B)
2.b Aromatic/amide H refined with riding coordinates:
 C007(H007), C009(H009), C00A(H00C), C00D(H00D), C00G(H00G), C00J(H00J),
 C00N(H00N), C00O(H00O), C00P(H00P), C00Q(H00Q), C00R(H00R), C00S(H00S),
 C00T(H00T), C00U(H00U), C00V(H00V)
2.c Idealised Me refined as rotating group:
 C00M(H00E,H00F,H00H)
;
_olex2_submission_special_instructions 'No special instructions were received'
_oxdiff_exptl_absorpt_empirical_details
;
Empirical correction (ABSPACK) includes:
- Absorption correction using spherical harmonics
- Frame scaling
;
_oxdiff_exptl_absorpt_empirical_full_max 1.077
_oxdiff_exptl_absorpt_empirical_full_min 0.907

loop_
_space_group_symop_operation_xyz
'x, y, z'
'-x, y+1/2, -z+1/2'
'-x, -y, -z'
'x, -y-1/2, z-1/2'

loop_
_atom_site_label
_atom_site_type_symbol
_atom_site_fract_x
_atom_site_fract_y
_atom_site_fract_z
_atom_site_U_iso_or_equiv
_atom_site_adp_type
_atom_site_occupancy
_atom_site_site_symmetry_order
_atom_site_calc_flag
_atom_site_refinement_flags_posn
_atom_site_refinement_flags_adp
_atom_site_refinement_flags_occupancy
_atom_site_disorder_assembly
_atom_site_disorder_group
N001 N 0.73808(11) 0.58395(14) 0.51227(5) 0.0248(3) Uani 1 1 d . . . . .
H00A H 0.821072 0.596819 0.509660 0.030 Uiso 1 1 d GR . . . .
H00B H 0.706283 0.653283 0.529540 0.030 Uiso 1 1 d GR . . . .
N002 N -0.06317(11) 0.79045(13) 0.31792(5) 0.0208(2) Uani 1 1 d . . . . .
N003 N 0.45354(12) 0.74941(14) 0.52880(6) 0.0280(3) Uani 1 1 d . . . . .
N004 N 0.96421(12) 0.40086(16) 0.43640(6) 0.0346(3) Uani 1 1 d . . . . .
C005 C 0.33066(11) 0.64686(13) 0.36225(6) 0.0159(2) Uani 1 1 d . . . . .
C006 C -0.14188(12) 0.75282(13) 0.26110(6) 0.0174(2) Uani 1 1 d . . . . .
C007 C 0.23063(12) 0.56190(13) 0.33334(6) 0.0170(2) Uani 1 1 d . . . . .
H007 H 0.251235 0.473184 0.323819 0.020 Uiso 1 1 calc R . . . .
C008 C 0.46720(12) 0.59289(13) 0.37867(6) 0.0162(2) Uani 1 1 d . . . . .
C009 C 0.29812(13) 0.78110(14) 0.37468(6) 0.0199(3) Uani 1 1 d . . . . .
H009 H 0.363545 0.839306 0.393486 0.024 Uiso 1 1 calc R . . . .
C00A C 0.52381(12) 0.51313(13) 0.33501(6) 0.0179(2) Uani 1 1 d . . . . .
H00C H 0.474230 0.493136 0.296409 0.022 Uiso 1 1 calc R . . . .
C00B C 0.54128(12) 0.61865(13) 0.43778(6) 0.0173(2) Uani 1 1 d . . . . .
C00C C 0.48725(12) 0.69285(14) 0.48652(6) 0.0200(3) Uani 1 1 d . . . . .
C00D C 0.10111(12) 0.60791(13) 0.31862(6) 0.0182(3) Uani 1 1 d . . . . .
H00D H 0.035478 0.549546 0.300142 0.022 Uiso 1 1 calc R . . . .
C00E C 0.65242(12) 0.46297(14) 0.34790(6) 0.0187(3) Uani 1 1 d . . . . .
C00F C 0.72576(12) 0.49060(14) 0.40695(6) 0.0198(3) Uani 1 1 d . . . . .
C00G C 0.16913(13) 0.82800(13) 0.35916(6) 0.0202(3) Uani 1 1 d . . . . .
H00G H 0.149078 0.917627 0.367236 0.024 Uiso 1 1 calc R . . . .
C00H C 0.67144(12) 0.56649(14) 0.45380(6) 0.0190(3) Uani 1 1 d . . . . .
C00I C 0.06905(12) 0.74164(14) 0.33150(6) 0.0176(3) Uani 1 1 d . . . . .
C00J C -0.08245(13) 0.73607(14) 0.20602(6) 0.0207(3) Uani 1 1 d . . . . .
H00J H 0.008417 0.750194 0.206853 0.025 Uiso 1 1 calc R . . . .
C00K C 0.85849(13) 0.43904(16) 0.42234(7) 0.0247(3) Uani 1 1 d . . . . .
C00L C -0.11834(13) 0.86632(15) 0.36502(6) 0.0222(3) Uani 1 1 d . . . . .
C00M C 0.71339(13) 0.38341(16) 0.29879(6) 0.0246(3) Uani 1 1 d . . . . .
H00E H 0.645517 0.358741 0.265199 0.037 Uiso 1 1 calc GR . . . .
H00F H 0.754158 0.303102 0.317697 0.037 Uiso 1 1 calc GR . . . .
H00H H 0.779401 0.437586 0.282133 0.037 Uiso 1 1 calc GR . . . .
C00N C -0.27879(13) 0.73320(15) 0.25844(7) 0.0252(3) Uani 1 1 d . . . . .
H00N H -0.320073 0.744695 0.294609 0.030 Uiso 1 1 calc R . . . .
C00O C -0.15861(17) 0.69836(15) 0.14997(7) 0.0293(3) Uani 1 1 d . . . . .
H00O H -0.117810 0.686559 0.113683 0.035 Uiso 1 1 calc R . . . .
C00P C -0.20104(15) 0.97720(16) 0.34855(7) 0.0282(3) Uani 1 1 d . . . . .
H00P H -0.219169 1.003562 0.306475 0.034 Uiso 1 1 calc R . . . .
C00Q C -0.35360(15) 0.69644(16) 0.20173(9) 0.0338(4) Uani 1 1 d . . . . .
H00Q H -0.444818 0.683996 0.200313 0.041 Uiso 1 1 calc R . . . .
C00R C -0.29394(17) 0.67814(15) 0.14730(8) 0.0345(4) Uani 1 1 d . . . . .
H00R H -0.344224 0.652665 0.109635 0.041 Uiso 1 1 calc R . . . .
C00S C -0.08949(18) 0.83013(18) 0.42815(7) 0.0349(4) Uani 1 1 d . . . . .
H00S H -0.034971 0.756261 0.439650 0.042 Uiso 1 1 calc R . . . .
C00T C -0.25610(19) 1.04794(19) 0.39519(8) 0.0387(4) Uani 1 1 d . . . . .
H00T H -0.313569 1.119713 0.384008 0.046 Uiso 1 1 calc R . . . .
C00U C -0.1426(2) 0.9050(2) 0.47401(8) 0.0549(6) Uani 1 1 d . . . . .
H00U H -0.121291 0.882013 0.516379 0.066 Uiso 1 1 calc R . . . .
C00V C -0.2262(2) 1.0126(2) 0.45784(9) 0.0533(6) Uani 1 1 d . . . . .
H00V H -0.262224 1.060989 0.488978 0.064 Uiso 1 1 calc R . . . .

loop_
_atom_site_aniso_label
_atom_site_aniso_U_11
_atom_site_aniso_U_22
_atom_site_aniso_U_33
_atom_site_aniso_U_23
_atom_site_aniso_U_13
_atom_site_aniso_U_12
N001 0.0145(5) 0.0384(7) 0.0209(6) -0.0062(5) -0.0010(4) 0.0042(5)
N002 0.0165(5) 0.0281(6) 0.0173(5) -0.0030(4) 0.0001(4) 0.0081(4)
N003 0.0243(6) 0.0344(7) 0.0241(6) -0.0070(5) -0.0014(5) 0.0058(5)
N004 0.0199(6) 0.0538(9) 0.0288(7) -0.0073(6) -0.0012(5) 0.0073(6)
C005 0.0142(5) 0.0181(6) 0.0148(5) -0.0005(4) -0.0005(4) 0.0007(5)
C006 0.0164(5) 0.0162(6) 0.0187(6) 0.0031(4) -0.0008(4) 0.0023(5)
C007 0.0164(5) 0.0165(6) 0.0173(6) -0.0022(4) -0.0001(4) 0.0015(5)
C008 0.0132(5) 0.0172(6) 0.0179(6) 0.0004(4) 0.0005(4) -0.0011(4)
C009 0.0194(6) 0.0181(6) 0.0211(6) -0.0018(5) -0.0025(5) -0.0015(5)
C00A 0.0167(5) 0.0218(6) 0.0149(5) -0.0013(5) 0.0003(4) -0.0013(5)
C00B 0.0136(5) 0.0192(6) 0.0185(6) -0.0022(5) 0.0003(4) -0.0004(5)
C00C 0.0142(5) 0.0241(7) 0.0204(6) -0.0026(5) -0.0027(4) 0.0006(5)
C00D 0.0150(5) 0.0199(6) 0.0186(6) -0.0026(5) -0.0021(4) 0.0003(5)
C00E 0.0163(5) 0.0221(6) 0.0179(6) -0.0009(5) 0.0037(4) -0.0002(5)
C00F 0.0126(5) 0.0260(7) 0.0206(6) -0.0006(5) 0.0014(4) 0.0009(5)
C00G 0.0224(6) 0.0157(6) 0.0216(6) -0.0016(5) -0.0006(5) 0.0030(5)
C00H 0.0127(5) 0.0238(7) 0.0201(6) -0.0007(5) 0.0004(4) -0.0011(5)
C00I 0.0162(5) 0.0216(6) 0.0148(5) 0.0002(5) 0.0005(4) 0.0046(5)
C00J 0.0223(6) 0.0192(6) 0.0201(6) 0.0018(5) 0.0011(5) 0.0017(5)
C00K 0.0189(6) 0.0341(8) 0.0212(6) -0.0053(5) 0.0024(5) 0.0028(6)
C00L 0.0243(6) 0.0256(7) 0.0176(6) 0.0011(5) 0.0061(5) 0.0084(5)
C00M 0.0208(6) 0.0319(7) 0.0215(6) -0.0047(5) 0.0046(5) 0.0046(6)
C00N 0.0185(6) 0.0219(7) 0.0351(8) 0.0082(6) 0.0027(5) 0.0018(5)
C00O 0.0469(9) 0.0197(7) 0.0191(6) -0.0001(5) -0.0037(6) 0.0036(6)
C00P 0.0340(8) 0.0313(8) 0.0204(6) 0.0045(6) 0.0075(5) 0.0146(6)
C00Q 0.0203(7) 0.0221(7) 0.0543(10) 0.0091(7) -0.0137(6) -0.0029(6)
C00R 0.0444(9) 0.0192(7) 0.0331(8) 0.0021(6) -0.0218(7) -0.0002(6)
C00S 0.0488(9) 0.0355(9) 0.0219(7) 0.0075(6) 0.0101(6) 0.0201(8)
C00T 0.0491(10) 0.0364(9) 0.0329(8) 0.0028(7) 0.0146(7) 0.0240(8)
C00U 0.0915(16) 0.0596(13) 0.0171(7) 0.0109(8) 0.0197(8) 0.0380(12)
C00V 0.0790(15) 0.0568(12) 0.0285(8) 0.0012(8) 0.0239(9) 0.0350(11)

loop_
_atom_type_symbol
_atom_type_description
_atom_type_scat_dispersion_real
_atom_type_scat_dispersion_imag
_atom_type_scat_source
C C 0.0033 0.0016 'International Tables Vol C Tables 4.2.6.8 and 6.1.1.4'
H H 0.0000 0.0000 'International Tables Vol C Tables 4.2.6.8 and 6.1.1.4'
N N 0.0061 0.0033 'International Tables Vol C Tables 4.2.6.8 and 6.1.1.4'

loop_
_geom_angle_atom_site_label_1
_geom_angle_atom_site_label_2
_geom_angle_atom_site_label_3
_geom_angle
_geom_angle_site_symmetry_1
_geom_angle_site_symmetry_3
_geom_angle_publ_flag
H00A N001 H00B 109.5 . . ?
C00H N001 H00A 109.8 . . ?
C00H N001 H00B 109.0 . . ?
C006 N002 C00I 120.10(10) . . ?
C006 N002 C00L 120.90(10) . . ?
C00I N002 C00L 118.72(10) . . ?
C007 C005 C008 119.42(11) . . ?
C007 C005 C009 118.50(11) . . ?
C009 C005 C008 122.08(11) . . ?
C00J C006 N002 119.68(11) . . ?
C00N C006 N002 121.48(12) . . ?
C00N C006 C00J 118.85(12) . . ?
C005 C007 H007 119.5 . . ?
C00D C007 C005 121.04(12) . . ?
C00D C007 H007 119.5 . . ?
C00A C008 C005 119.70(11) . . ?
C00A C008 C00B 118.76(11) . . ?
C00B C008 C005 121.54(11) . . ?
C005 C009 H009 119.7 . . ?
C00G C009 C005 120.59(12) . . ?
C00G C009 H009 119.7 . . ?
C008 C00A H00C 119.2 . . ?
C00E C00A C008 121.60(11) . . ?
C00E C00A H00C 119.2 . . ?
C008 C00B C00C 122.11(11) . . ?
C008 C00B C00H 121.69(11) . . ?
C00H C00B C00C 116.11(11) . . ?
N003 C00C C00B 174.26(13) . . ?
C007 C00D H00D 119.9 . . ?
C007 C00D C00I 120.19(12) . . ?
C00I C00D H00D 119.9 . . ?
C00A C00E C00F 118.98(12) . . ?
C00A C00E C00M 120.48(11) . . ?
C00F C00E C00M 120.52(11) . . ?
C00E C00F C00H 121.75(11) . . ?
C00E C00F C00K 120.62(12) . . ?
C00H C00F C00K 117.61(11) . . ?
C009 C00G H00G 119.7 . . ?
C009 C00G C00I 120.56(12) . . ?
C00I C00G H00G 119.7 . . ?
N001 C00H C00B 121.14(12) . . ?
N001 C00H C00F 121.66(11) . . ?
C00F C00H C00B 117.15(11) . . ?
C00D C00I N002 121.25(12) . . ?
C00D C00I C00G 119.09(11) . . ?
C00G C00I N002 119.66(12) . . ?
C006 C00J H00J 119.9 . . ?
C00O C00J C006 120.22(13) . . ?
C00O C00J H00J 119.9 . . ?
N004 C00K C00F 177.61(16) . . ?
C00P C00L N002 120.85(12) . . ?
C00S C00L N002 119.68(12) . . ?
C00S C00L C00P 119.47(13) . . ?
C00E C00M H00E 109.5 . . ?
C00E C00M H00F 109.5 . . ?
C00E C00M H00H 109.5 . . ?
H00E C00M H00F 109.5 . . ?
H00E C00M H00H 109.5 . . ?
H00F C00M H00H 109.5 . . ?
C006 C00N H00N 120.0 . . ?
C00Q C00N C006 120.09(14) . . ?
C00Q C00N H00N 120.0 . . ?
C00J C00O H00O 119.5 . . ?
C00R C00O C00J 121.05(15) . . ?
C00R C00O H00O 119.5 . . ?
C00L C00P H00P 120.1 . . ?
C00T C00P C00L 119.84(13) . . ?
C00T C00P H00P 120.1 . . ?
C00N C00Q H00Q 119.6 . . ?
C00R C00Q C00N 120.90(14) . . ?
C00R C00Q H00Q 119.6 . . ?
C00O C00R C00Q 118.89(13) . . ?
C00O C00R H00R 120.6 . . ?
C00Q C00R H00R 120.6 . . ?
C00L C00S H00S 120.2 . . ?
C00L C00S C00U 119.55(15) . . ?
C00U C00S H00S 120.2 . . ?
C00P C00T H00T 119.7 . . ?
C00V C00T C00P 120.51(15) . . ?
C00V C00T H00T 119.7 . . ?
C00S C00U H00U 119.4 . . ?
C00V C00U C00S 121.12(16) . . ?
C00V C00U H00U 119.4 . . ?
C00T C00V H00V 120.3 . . ?
C00U C00V C00T 119.47(16) . . ?
C00U C00V H00V 120.3 . . ?

loop_
_geom_bond_atom_site_label_1
_geom_bond_atom_site_label_2
_geom_bond_distance
_geom_bond_site_symmetry_2
_geom_bond_publ_flag
N001 H00A 0.8600 . ?
N001 H00B 0.8600 . ?
N001 C00H 1.3520(16) . ?
N002 C006 1.4138(16) . ?
N002 C00I 1.4200(16) . ?
N002 C00L 1.4237(17) . ?
N003 C00C 1.1491(18) . ?
N004 C00K 1.1404(19) . ?
C005 C007 1.3986(17) . ?
C005 C008 1.4840(16) . ?
C005 C009 1.4010(18) . ?
C006 C00J 1.3963(18) . ?
C006 C00N 1.3960(18) . ?
C007 H007 0.9300 . ?
C007 C00D 1.3880(17) . ?
C008 C00A 1.3977(18) . ?
C008 C00B 1.4066(16) . ?
C009 H009 0.9300 . ?
C009 C00G 1.3880(18) . ?
C00A H00C 0.9300 . ?
C00A C00E 1.3900(18) . ?
C00B C00C 1.4364(18) . ?
C00B C00H 1.4181(17) . ?
C00D H00D 0.9300 . ?
C00D C00I 1.3971(18) . ?
C00E C00F 1.4059(18) . ?
C00E C00M 1.5038(18) . ?
C00F C00H 1.4156(18) . ?
C00F C00K 1.4380(18) . ?
C00G H00G 0.9300 . ?
C00G C00I 1.3984(18) . ?
C00J H00J 0.9300 . ?
C00J C00O 1.3894(19) . ?
C00L C00P 1.3978(19) . ?
C00L C00S 1.3880(19) . ?
C00M H00E 0.9600 . ?
C00M H00F 0.9600 . ?
C00M H00H 0.9600 . ?
C00N H00N 0.9300 . ?
C00N C00Q 1.392(2) . ?
C00O H00O 0.9300 . ?
C00O C00R 1.381(2) . ?
C00P H00P 0.9300 . ?
C00P C00T 1.390(2) . ?
C00Q H00Q 0.9300 . ?
C00Q C00R 1.387(3) . ?
C00R H00R 0.9300 . ?
C00S H00S 0.9300 . ?
C00S C00U 1.388(2) . ?
C00T H00T 0.9300 . ?
C00T C00V 1.377(2) . ?
C00U H00U 0.9300 . ?
C00U C00V 1.377(3) . ?
C00V H00V 0.9300 . ?

loop_
_geom_torsion_atom_site_label_1
_geom_torsion_atom_site_label_2
_geom_torsion_atom_site_label_3
_geom_torsion_atom_site_label_4
_geom_torsion
_geom_torsion_site_symmetry_1
_geom_torsion_site_symmetry_2
_geom_torsion_site_symmetry_3
_geom_torsion_site_symmetry_4
_geom_torsion_publ_flag
N002 C006 C00J C00O 179.64(12) . . . . ?
N002 C006 C00N C00Q 179.86(13) . . . . ?
N002 C00L C00P C00T 178.60(15) . . . . ?
N002 C00L C00S C00U 179.48(18) . . . . ?
C005 C007 C00D C00I 1.23(19) . . . . ?
C005 C008 C00A C00E 178.58(12) . . . . ?
C005 C008 C00B C00C 3.0(2) . . . . ?
C005 C008 C00B C00H 179.57(12) . . . . ?
C005 C009 C00G C00I 0.7(2) . . . . ?
C006 N002 C00I C00D -41.08(18) . . . . ?
C006 N002 C00I C00G 139.89(13) . . . . ?
C006 N002 C00L C00P -44.2(2) . . . . ?
C006 N002 C00L C00S 135.97(15) . . . . ?
C006 C00J C00O C00R 0.7(2) . . . . ?
C006 C00N C00Q C00R 0.3(2) . . . . ?
C007 C005 C008 C00A 44.52(17) . . . . ?
C007 C005 C008 C00B -134.70(13) . . . . ?
C007 C005 C009 C00G 0.64(19) . . . . ?
C007 C00D C00I N002 -178.88(12) . . . . ?
C007 C00D C00I C00G 0.16(19) . . . . ?
C008 C005 C007 C00D 178.49(12) . . . . ?
C008 C005 C009 C00G -179.47(12) . . . . ?
C008 C00A C00E C00F 1.6(2) . . . . ?
C008 C00A C00E C00M -176.84(13) . . . . ?
C008 C00B C00H N001 -175.33(13) . . . . ?
C008 C00B C00H C00F 1.95(19) . . . . ?
C009 C005 C007 C00D -1.62(19) . . . . ?
C009 C005 C008 C00A -135.37(13) . . . . ?
C009 C005 C008 C00B 45.41(18) . . . . ?
C009 C00G C00I N002 177.93(12) . . . . ?
C009 C00G C00I C00D -1.1(2) . . . . ?
C00A C008 C00B C00C -176.24(12) . . . . ?
C00A C008 C00B C00H 0.34(19) . . . . ?
C00A C00E C00F C00H 0.9(2) . . . . ?
C00A C00E C00F C00K 179.21(13) . . . . ?
C00B C008 C00A C00E -2.18(19) . . . . ?
C00C C00B C00H N001 1.45(19) . . . . ?
C00C C00B C00H C00F 178.73(12) . . . . ?
C00E C00F C00H N001 174.70(13) . . . . ?
C00E C00F C00H C00B -2.6(2) . . . . ?
C00I N002 C006 C00J -35.22(19) . . . . ?
C00I N002 C006 C00N 145.47(13) . . . . ?
C00I N002 C00L C00P 141.89(14) . . . . ?
C00I N002 C00L C00S -37.9(2) . . . . ?
C00J C006 C00N C00Q 0.5(2) . . . . ?
C00J C00O C00R C00Q 0.2(2) . . . . ?
C00K C00F C00H N001 -3.7(2) . . . . ?
C00K C00F C00H C00B 179.03(13) . . . . ?
C00L N002 C006 C00J 150.96(13) . . . . ?
C00L N002 C006 C00N -28.3(2) . . . . ?
C00L N002 C00I C00D 132.86(14) . . . . ?
C00L N002 C00I C00G -46.17(18) . . . . ?
C00L C00P C00T C00V 2.2(3) . . . . ?
C00L C00S C00U C00V 1.7(4) . . . . ?
C00M C00E C00F C00H 179.29(13) . . . . ?
C00M C00E C00F C00K -2.3(2) . . . . ?
C00N C006 C00J C00O -1.0(2) . . . . ?
C00N C00Q C00R C00O -0.7(2) . . . . ?
C00P C00L C00S C00U -0.3(3) . . . . ?
C00P C00T C00V C00U -0.9(4) . . . . ?
C00S C00L C00P C00T -1.6(3) . . . . ?
C00S C00U C00V C00T -1.0(4) . . . . ?
